data_1507310
loop_
_publ_author_name
'Zhdankin, Viktor V.'
'Koposov, Alexey Y.'
'Su, Liansheng'
'Boyarskikh, Vyacheslav V.'
'Netzel, Brian C.'
'Young, Jr, Victor G'

_publ_section_title
;
 Synthesis and structure of amino acid-derived benziodazoles: new
 hypervalent iodine heterocycles.
;
_journal_issue 9
_journal_name_full 'Organic letters'
_journal_page_first 1583
_journal_page_last 1586
_journal_paper_doi 10.1021/ol0344523
_journal_volume 5
_journal_year 2003
_chemical_formula_moiety 'C17 H16 I N O3'
_chemical_formula_sum 'C17 H16 I N O3'
_chemical_formula_weight 409.21
_chemical_name_common 03028A
_chemical_name_systematic
; 
 ? 
;
_space_group_IT_number 76
_symmetry_cell_setting tetragonal
_symmetry_space_group_name_Hall 'P 4w'
_symmetry_space_group_name_H-M 'P 41'
_atom_sites_solution_hydrogens geom
_atom_sites_solution_primary direct
_atom_sites_solution_secondary difmap
_audit_creation_method SHELXL-97
_cell_angle_alpha 90.00
_cell_angle_beta 90.00
_cell_angle_gamma 90.00
_cell_formula_units_Z 4
_cell_length_a 9.0611(8)
_cell_length_b 9.0611(8)
_cell_length_c 20.066(3)
_cell_measurement_reflns_used 2980
_cell_measurement_temperature 173(2)
_cell_measurement_theta_max 27.85
_cell_measurement_theta_min 2.248
_cell_volume 1647.5(3)
_computing_cell_refinement 'Bruker SMART'
_computing_data_collection 'Bruker SMART'
_computing_data_reduction 'Bruker SAINT'
_computing_molecular_graphics 'Bruker SHELXTL'
_computing_publication_material 'Bruker SHELXTL'
_computing_structure_refinement 'Bruker SHELXTL'
_computing_structure_solution 'Bruker SHELXTL'
_diffrn_ambient_temperature 173(2)
_diffrn_measured_fraction_theta_full 0.999
_diffrn_measured_fraction_theta_max 0.999
_diffrn_measurement_device_type 'CCD area detector'
_diffrn_measurement_method 'phi and omega scans'
_diffrn_radiation_monochromator graphite
_diffrn_radiation_source 'sealed tube'
_diffrn_radiation_type MoK\a
_diffrn_radiation_wavelength 0.71073
_diffrn_reflns_av_R_equivalents 0.0460
_diffrn_reflns_av_sigmaI/netI 0.0470
_diffrn_reflns_limit_h_max 8
_diffrn_reflns_limit_h_min -7
_diffrn_reflns_limit_k_max 11
_diffrn_reflns_limit_k_min 0
_diffrn_reflns_limit_l_max 26
_diffrn_reflns_limit_l_min -26
_diffrn_reflns_number 15126
_diffrn_reflns_theta_full 27.88
_diffrn_reflns_theta_max 27.88
_diffrn_reflns_theta_min 2.25
_exptl_absorpt_coefficient_mu 1.955
_exptl_absorpt_correction_T_max 0.9419
_exptl_absorpt_correction_T_min 0.6086
_exptl_absorpt_correction_type multi-scan
_exptl_absorpt_process_details 'SADABS (Sheldrick, 2002)'
_exptl_crystal_colour Colorless
_exptl_crystal_density_diffrn 1.650
_exptl_crystal_density_method 'not measured'
_exptl_crystal_description Needle
_exptl_crystal_F_000 808
_exptl_crystal_size_max 0.28
_exptl_crystal_size_mid 0.06
_exptl_crystal_size_min 0.03
_refine_diff_density_max 1.044
_refine_diff_density_min -1.024
_refine_diff_density_rms 0.106
_refine_ls_abs_structure_details 'Flack H D (1983), Acta Cryst. A39, 876-881'
_refine_ls_abs_structure_Flack 0.04(3)
_refine_ls_extinction_method none
_refine_ls_goodness_of_fit_ref 1.106
_refine_ls_hydrogen_treatment mixed
_refine_ls_matrix_type full
_refine_ls_number_parameters 201
_refine_ls_number_reflns 3904
_refine_ls_number_restraints 1
_refine_ls_restrained_S_all 1.106
_refine_ls_R_factor_all 0.0604
_refine_ls_R_factor_gt 0.0474
_refine_ls_shift/su_max 0.000
_refine_ls_shift/su_mean 0.000
_refine_ls_structure_factor_coef Fsqd
_refine_ls_weighting_details 'calc w=1/[\s^2^(Fo^2^)+(0.0322P)^2^+2.3394P] where P=(Fo^2^+2Fc^2^)/3'
_refine_ls_weighting_scheme calc
_refine_ls_wR_factor_gt 0.0806
_refine_ls_wR_factor_ref 0.0841
_reflns_number_gt 3435
_reflns_number_total 3904
_reflns_threshold_expression >2sigma(I)
_cod_data_source_file ol0344523si20030314_104108.cif
_cod_data_source_block compound(9)
_cod_depositor_comments
;
The following automatic conversions were performed:

'_symmetry_cell_setting' value 'Tetragonal' changed to 'tetragonal'
according to /home/saulius/struct/CIF-dictionaries/cif_core.dic
dictionary named 'cif_core.dic' version 2.4.1 from 2010-06-29.

Automatic conversion script
Id: cif_fix_values 1715 2011-07-08 13:25:40Z adriana 

The following automatic conversions were performed:

'_exptl_absorpt_correction_type' value 'Multi-scans' was replaced
with the value 'multi-scan' as specified in the replacement file
'src/cod-tools/trunk/data/replacement-values/replacement_values.lst'.

Automatic conversion script
Id: cif_fix_values 5376 2017-05-30 11:51:03Z andrius 
;
_cod_original_sg_symbol_H-M P4(1)
_cod_database_code 1507310

loop_
_symmetry_equiv_pos_as_xyz
'x, y, z'
'-x, -y, z+1/2'
'-y, x, z+1/4'
'y, -x, z+3/4'

loop_
_atom_site_label
_atom_site_type_symbol
_atom_site_fract_x
_atom_site_fract_y
_atom_site_fract_z
_atom_site_U_iso_or_equiv
_atom_site_adp_type
_atom_site_occupancy
_atom_site_symmetry_multiplicity
_atom_site_calc_flag
_atom_site_refinement_flags
I1 I 0.93256(4) 0.76083(4) 0.17681(2) 0.02960(10) Uani 1 1 d .
N1 N 0.9324(6) 0.7546(6) 0.2991(3) 0.0341(15) Uani 1 1 d .
O1 O 1.0851(5) 0.6844(5) 0.3842(2) 0.0370(10) Uani 1 1 d .
C1 C 1.1150(7) 0.6275(7) 0.2044(3) 0.0312(13) Uani 1 1 d .
O2 O 0.7102(7) 0.6284(6) 0.3788(3) 0.0651(17) Uani 1 1 d .
C2 C 1.2059(8) 0.5625(7) 0.1572(3) 0.0386(16) Uani 1 1 d .
H2A H 1.1874 0.5757 0.1110 0.046 Uiso 1 1 calc R
O3 O 0.7051(6) 0.8306(5) 0.4410(2) 0.0471(12) Uani 1 1 d .
C3 C 1.3254(7) 0.4768(7) 0.1789(5) 0.0507(16) Uani 1 1 d .
H3A H 1.3888 0.4309 0.1473 0.061 Uiso 1 1 calc R
C4 C 1.3502(9) 0.4599(9) 0.2456(4) 0.055(2) Uani 1 1 d .
H4A H 1.4319 0.4026 0.2601 0.066 Uiso 1 1 calc R
C5 C 1.2584(8) 0.5248(8) 0.2924(4) 0.0445(17) Uani 1 1 d .
H5A H 1.2772 0.5103 0.3385 0.053 Uiso 1 1 calc R
C6 C 1.1397(6) 0.6106(7) 0.2728(3) 0.0311(13) Uani 1 1 d .
C7 C 1.0465(7) 0.6866(7) 0.3233(3) 0.0321(14) Uani 1 1 d .
C8 C 0.8451(7) 0.8459(7) 0.3441(3) 0.0337(13) Uani 1 1 d .
H8A H 0.9150 0.9015 0.3734 0.040 Uiso 1 1 calc R
C9 C 0.7536(8) 0.9584(8) 0.3054(3) 0.0442(16) Uani 1 1 d .
H9A H 0.8195 1.0228 0.2798 0.066 Uiso 1 1 calc R
H9B H 0.6957 1.0179 0.3366 0.066 Uiso 1 1 calc R
H9C H 0.6870 0.9066 0.2749 0.066 Uiso 1 1 calc R
C10 C 0.7481(7) 0.7511(8) 0.3885(3) 0.0366(15) Uani 1 1 d .
C11 C 0.6131(9) 0.7592(9) 0.4896(4) 0.058(2) Uani 1 1 d .
H11A H 0.5714 0.8335 0.5197 0.087 Uiso 1 1 calc R
H11B H 0.6723 0.6888 0.5153 0.087 Uiso 1 1 calc R
H11C H 0.5330 0.7067 0.4670 0.087 Uiso 1 1 calc R
C12 C 0.9827(9) 0.7450(7) 0.0732(3) 0.0341(15) Uani 1 1 d .
C13 C 1.0887(8) 0.8404(8) 0.0456(3) 0.0448(18) Uani 1 1 d .
H13A H 1.1337 0.9143 0.0724 0.054 Uiso 1 1 calc R
C14 C 1.1269(10) 0.8257(9) -0.0206(4) 0.061(2) Uani 1 1 d .
H14A H 1.1978 0.8903 -0.0396 0.073 Uiso 1 1 calc R
C15 C 1.0634(11) 0.7191(10) -0.0586(4) 0.066(3) Uani 1 1 d .
H15A H 1.0925 0.7090 -0.1038 0.080 Uiso 1 1 calc R
C16 C 0.9578(11) 0.6253(9) -0.0331(4) 0.065(3) Uani 1 1 d .
H16A H 0.9135 0.5526 -0.0607 0.078 Uiso 1 1 calc R
C17 C 0.9164(9) 0.6383(8) 0.0340(4) 0.0483(18) Uani 1 1 d .
H17A H 0.8438 0.5745 0.0523 0.058 Uiso 1 1 calc R

loop_
_atom_site_aniso_label
_atom_site_aniso_U_11
_atom_site_aniso_U_22
_atom_site_aniso_U_33
_atom_site_aniso_U_23
_atom_site_aniso_U_13
_atom_site_aniso_U_12
I1 0.0361(2) 0.0302(2) 0.02245(14) 0.00068(17) -0.00183(17) 0.00234(17)
N1 0.035(3) 0.047(4) 0.021(3) -0.001(2) 0.002(2) -0.002(3)
O1 0.049(3) 0.038(3) 0.023(2) 0.0008(19) -0.0064(19) -0.003(2)
C1 0.032(3) 0.027(3) 0.034(3) 0.001(2) -0.001(3) 0.003(3)
O2 0.078(4) 0.050(3) 0.067(4) -0.010(3) 0.030(3) -0.027(3)
C2 0.046(4) 0.035(3) 0.035(4) 0.003(3) 0.006(3) -0.001(3)
O3 0.066(3) 0.043(3) 0.032(3) 0.004(2) 0.016(2) 0.001(2)
C3 0.046(4) 0.056(4) 0.051(4) 0.002(5) 0.013(4) 0.018(3)
C4 0.047(4) 0.060(5) 0.059(5) 0.018(4) 0.001(4) 0.018(4)
C5 0.042(4) 0.047(4) 0.044(4) 0.010(3) 0.001(3) 0.003(3)
C6 0.028(3) 0.032(3) 0.034(3) 0.002(3) -0.002(2) -0.005(3)
C7 0.038(4) 0.030(3) 0.029(3) 0.001(3) -0.003(3) -0.011(3)
C8 0.032(3) 0.042(4) 0.027(3) -0.001(3) -0.002(2) 0.001(3)
C9 0.048(4) 0.049(4) 0.036(3) 0.008(3) 0.005(3) 0.009(3)
C10 0.034(4) 0.043(4) 0.032(3) 0.001(3) 0.003(3) 0.001(3)
C11 0.068(5) 0.056(5) 0.051(5) 0.015(4) 0.019(4) 0.005(4)
C12 0.051(4) 0.027(3) 0.025(4) -0.003(3) -0.006(3) 0.011(3)
C13 0.056(5) 0.044(4) 0.034(4) 0.005(3) 0.005(3) 0.015(4)
C14 0.080(6) 0.062(5) 0.041(4) 0.012(4) 0.016(4) 0.017(4)
C15 0.111(8) 0.066(6) 0.022(4) 0.005(3) -0.002(4) 0.040(5)
C16 0.105(7) 0.048(5) 0.043(4) -0.017(4) -0.024(5) 0.027(5)
C17 0.065(5) 0.039(4) 0.040(4) -0.003(3) -0.005(3) 0.012(4)

loop_
_atom_type_symbol
_atom_type_description
_atom_type_scat_dispersion_real
_atom_type_scat_dispersion_imag
_atom_type_scat_source
C C 0.0033 0.0016 'International Tables Vol C Tables 4.2.6.8 and 6.1.1.4'
H H 0.0000 0.0000 'International Tables Vol C Tables 4.2.6.8 and 6.1.1.4'
N N 0.0061 0.0033 'International Tables Vol C Tables 4.2.6.8 and 6.1.1.4'
O O 0.0106 0.0060 'International Tables Vol C Tables 4.2.6.8 and 6.1.1.4'
I I -0.4742 1.8119 'International Tables Vol C Tables 4.2.6.8 and 6.1.1.4'

loop_
_geom_angle_atom_site_label_1
_geom_angle_atom_site_label_2
_geom_angle_atom_site_label_3
_geom_angle
C1 I1 C12 92.9(3)
C1 I1 N1 74.1(2)
C12 I1 N1 166.7(2)
C7 N1 C8 118.0(6)
C7 N1 I1 112.6(4)
C8 N1 I1 127.3(4)
C2 C1 C6 121.9(6)
C2 C1 I1 121.8(4)
C6 C1 I1 116.3(4)
C1 C2 C3 118.9(6)
C1 C2 H2A 120.5
C3 C2 H2A 120.5
C10 O3 C11 117.5(6)
C4 C3 C2 119.5(7)
C4 C3 H3A 120.3
C2 C3 H3A 120.3
C3 C4 C5 121.2(7)
C3 C4 H4A 119.4
C5 C4 H4A 119.4
C6 C5 C4 120.8(7)
C6 C5 H5A 119.6
C4 C5 H5A 119.6
C5 C6 C1 117.7(6)
C5 C6 C7 120.4(6)
C1 C6 C7 121.8(6)
O1 C7 N1 125.9(6)
O1 C7 C6 119.4(6)
N1 C7 C6 114.7(6)
N1 C8 C10 110.9(5)
N1 C8 C9 111.0(5)
C10 C8 C9 111.2(5)
N1 C8 H8A 107.9
C10 C8 H8A 107.9
C9 C8 H8A 107.9
C8 C9 H9A 109.5
C8 C9 H9B 109.5
H9A C9 H9B 109.5
C8 C9 H9C 109.5
H9A C9 H9C 109.5
H9B C9 H9C 109.5
O2 C10 O3 123.7(6)
O2 C10 C8 127.2(6)
O3 C10 C8 109.1(6)
O3 C11 H11A 109.5
O3 C11 H11B 109.5
H11A C11 H11B 109.5
O3 C11 H11C 109.5
H11A C11 H11C 109.5
H11B C11 H11C 109.5
C17 C12 C13 120.1(7)
C17 C12 I1 120.6(6)
C13 C12 I1 119.2(5)
C14 C13 C12 119.4(7)
C14 C13 H13A 120.3
C12 C13 H13A 120.3
C15 C14 C13 120.2(8)
C15 C14 H14A 119.9
C13 C14 H14A 119.9
C14 C15 C16 121.6(7)
C14 C15 H15A 119.2
C16 C15 H15A 119.2
C15 C16 C17 119.4(8)
C15 C16 H16A 120.3
C17 C16 H16A 120.3
C12 C17 C16 119.2(8)
C12 C17 H17A 120.4
C16 C17 H17A 120.4

loop_
_geom_bond_atom_site_label_1
_geom_bond_atom_site_label_2
_geom_bond_distance
I1 C1 2.121(6)
I1 C12 2.133(7)
I1 N1 2.455(6)
N1 C7 1.298(9)
N1 C8 1.458(8)
O1 C7 1.271(7)
C1 C2 1.385(8)
C1 C6 1.399(8)
O2 C10 1.180(8)
C2 C3 1.402(9)
C2 H2A 0.9500
O3 C10 1.334(7)
O3 C11 1.437(8)
C3 C4 1.366(12)
C3 H3A 0.9500
C4 C5 1.386(11)
C4 H4A 0.9500
C5 C6 1.385(9)
C5 H5A 0.9500
C6 C7 1.488(9)
C8 C10 1.518(9)
C8 C9 1.526(9)
C8 H8A 1.0000
C9 H9A 0.9800
C9 H9B 0.9800
C9 H9C 0.9800
C11 H11A 0.9800
C11 H11B 0.9800
C11 H11C 0.9800
C12 C17 1.384(10)
C12 C13 1.405(10)
C13 C14 1.379(10)
C13 H13A 0.9500
C14 C15 1.359(12)
C14 H14A 0.9500
C15 C16 1.378(13)
C15 H15A 0.9500
C16 C17 1.402(11)
C16 H16A 0.9500
C17 H17A 0.9500

loop_
_geom_torsion_atom_site_label_1
_geom_torsion_atom_site_label_2
_geom_torsion_atom_site_label_3
_geom_torsion_atom_site_label_4
_geom_torsion
C1 I1 N1 C7 5.5(4)
C12 I1 N1 C7 -7.4(11)
C1 I1 N1 C8 168.8(5)
C12 I1 N1 C8 155.9(8)
C12 I1 C1 C2 -3.6(6)
N1 I1 C1 C2 179.3(6)
C12 I1 C1 C6 175.5(5)
N1 I1 C1 C6 -1.5(4)
C6 C1 C2 C3 0.3(10)
I1 C1 C2 C3 179.4(5)
C1 C2 C3 C4 -0.3(10)
C2 C3 C4 C5 0.6(12)
C3 C4 C5 C6 -0.9(12)
C4 C5 C6 C1 0.8(10)
C4 C5 C6 C7 -176.6(7)
C2 C1 C6 C5 -0.5(9)
I1 C1 C6 C5 -179.7(5)
C2 C1 C6 C7 176.9(6)
I1 C1 C6 C7 -2.3(8)
C8 N1 C7 O1 4.8(10)
I1 N1 C7 O1 169.7(5)
C8 N1 C7 C6 -173.0(5)
I1 N1 C7 C6 -8.0(6)
C5 C6 C7 O1 7.0(9)
C1 C6 C7 O1 -170.4(6)
C5 C6 C7 N1 -175.1(6)
C1 C6 C7 N1 7.5(9)
C7 N1 C8 C10 -76.4(7)
I1 N1 C8 C10 121.1(5)
C7 N1 C8 C9 159.4(6)
I1 N1 C8 C9 -3.0(7)
C11 O3 C10 O2 3.1(10)
C11 O3 C10 C8 -179.3(6)
N1 C8 C10 O2 -20.9(10)
C9 C8 C10 O2 103.1(9)
N1 C8 C10 O3 161.5(5)
C9 C8 C10 O3 -74.5(7)
C1 I1 C12 C17 94.2(6)
N1 I1 C12 C17 106.7(11)
C1 I1 C12 C13 -83.1(6)
N1 I1 C12 C13 -70.7(10)
C17 C12 C13 C14 -0.6(11)
I1 C12 C13 C14 176.8(5)
C12 C13 C14 C15 -0.6(11)
C13 C14 C15 C16 1.4(12)
C14 C15 C16 C17 -1.1(12)
C13 C12 C17 C16 0.9(11)
I1 C12 C17 C16 -176.4(5)
C15 C16 C17 C12 -0.1(12)

loop_
_cod_related_entry_id
_cod_related_entry_database
_cod_related_entry_code
1 ChemSpider 30651820
